data_9011185
loop_
_publ_author_name
'Vegas, A.'
'Cano, F. H.'
'Garcia-Blanco S'

_publ_section_title
;
 Refinement of aluminium orthoborate
 Sample: 30-50 degree reflections, Al3+, O-
 Note: calcite structure type
;
_journal_name_full 'Acta Crystallographica, Section B'
_journal_page_first 3607
_journal_page_last 3609
_journal_paper_doi 10.1107/S0567740877011650
_journal_volume 33
_journal_year 1977
_chemical_formula_structural AlBO3
_chemical_formula_sum 'Al B O3'
_space_group_IT_number 167
_symmetry_space_group_name_Hall '-R 3 2"c'
_symmetry_space_group_name_H-M 'R -3 c :H'
_cell_angle_alpha 90
_cell_angle_beta 90
_cell_angle_gamma 120
_cell_length_a 4.4638
_cell_length_b 4.4638
_cell_length_c 13.745
_cell_formula_units_Z 6
_cell_volume 237.184
_database_code_amcsd 0009619
_exptl_crystal_density_diffrn 3.604
_cod_original_sg_symbol_H-M 'R -3 c'
_cod_database_code 9011185

loop_
_symmetry_equiv_pos_as_xyz
x,y,z
2/3+x,1/3+y,1/3+z
1/3+x,2/3+y,2/3+z
x,x-y,1/2+z
2/3+x,1/3+x-y,5/6+z
1/3+x,2/3+x-y,1/6+z
y,x,1/2-z
2/3+y,1/3+x,5/6-z
1/3+y,2/3+x,1/6-z
-x+y,y,1/2+z
2/3-x+y,1/3+y,5/6+z
1/3-x+y,2/3+y,1/6+z
-x,-x+y,1/2-z
2/3-x,1/3-x+y,5/6-z
1/3-x,2/3-x+y,1/6-z
-y,-x,1/2+z
2/3-y,1/3-x,5/6+z
1/3-y,2/3-x,1/6+z
x-y,-y,1/2-z
2/3+x-y,1/3-y,5/6-z
1/3+x-y,2/3-y,1/6-z
y,-x+y,-z
2/3+y,1/3-x+y,1/3-z
1/3+y,2/3-x+y,2/3-z
-x+y,-x,z
2/3-x+y,1/3-x,1/3+z
1/3-x+y,2/3-x,2/3+z
-x,-y,-z
2/3-x,1/3-y,1/3-z
1/3-x,2/3-y,2/3-z
-y,x-y,z
2/3-y,1/3+x-y,1/3+z
1/3-y,2/3+x-y,2/3+z
x-y,x,-z
2/3+x-y,1/3+x,1/3-z
1/3+x-y,2/3+x,2/3-z

loop_
_atom_site_aniso_label
_atom_site_aniso_U_11
_atom_site_aniso_U_22
_atom_site_aniso_U_33
_atom_site_aniso_U_12
_atom_site_aniso_U_13
_atom_site_aniso_U_23
Al 0.00308 0.00308 0.00333 0.00154 0.00000 0.00000
B 0.00346 0.00346 0.00465 0.00173 0.00000 0.00000
O 0.00320 0.00320 0.00458 0.00160 -0.00030 -0.00060

loop_
_atom_site_label
_atom_site_fract_x
_atom_site_fract_y
_atom_site_fract_z
Al 0.00000 0.00000 0.00000
B 0.00000 0.00000 0.25000
O 0.69099 0.00000 0.25000

loop_
_cod_related_entry_id
_cod_related_entry_database
_cod_related_entry_code
1 AMCSD 0009619
